data_7105515
loop_
_publ_author_name
'Lee, Sang Ick'
'Fukumoto, Yoshiya'
'Chatani, Naoto'

_publ_section_title
;
 Synthesis of [RhCl(CO)(cyclopentadienone)]2 from [RhCl(cod)]2 and a
 1,6-diyne under CO: application to Rh(i)-catalyzed tandem [2+2+1]
 carbonylative cycloaddition of diynes and Claisen rearrangement
;
_journal_issue 19
_journal_name_full 'Chemical Communications'
_journal_page_first 3345
_journal_page_last 3347
_journal_paper_doi 10.1039/c000747a
_journal_volume 46
_journal_year 2010
_chemical_formula_sum 'C26 H20 O2'
_chemical_formula_weight 364.42
_chemical_name_common 11a
_chemical_name_systematic
;
?
;
_space_group_IT_number 2
_symmetry_cell_setting triclinic
_symmetry_space_group_name_Hall '-P 1'
_symmetry_space_group_name_H-M 'P -1'
_atom_sites_solution_hydrogens geom
_atom_sites_solution_primary direct
_atom_sites_solution_secondary difmap
_audit_creation_method SHELXL-97
_cell_angle_alpha 87.5344(12)
_cell_angle_beta 87.5267(12)
_cell_angle_gamma 89.2463(12)
_cell_formula_units_Z 4
_cell_length_a 8.6916(2)
_cell_length_b 8.6917(2)
_cell_length_c 24.9284(5)
_cell_measurement_reflns_used 7100
_cell_measurement_temperature 113(2)
_cell_measurement_theta_max 71.65
_cell_measurement_theta_min 3.55
_cell_volume 1879.59(7)
_computing_structure_refinement 'SHELXL-97 (Sheldrick, 1997)'
_computing_structure_solution 'SHELXS-97 (Sheldrick, 1990)'
_diffrn_ambient_temperature 113(2)
_diffrn_detector_area_resol_mean 10.00
_diffrn_measured_fraction_theta_full 0.967
_diffrn_measured_fraction_theta_max 0.967
_diffrn_measurement_device_type 'Rigaku RAXIS-RAPID Imaging Plate'
_diffrn_measurement_method \w
_diffrn_radiation_monochromator graphite
_diffrn_radiation_source 'fine-focus sealed tube'
_diffrn_radiation_type CuK\a
_diffrn_radiation_wavelength 1.54187
_diffrn_reflns_av_R_equivalents 0.0869
_diffrn_reflns_av_sigmaI/netI 0.0600
_diffrn_reflns_limit_h_max 10
_diffrn_reflns_limit_h_min -10
_diffrn_reflns_limit_k_max 10
_diffrn_reflns_limit_k_min -10
_diffrn_reflns_limit_l_max 30
_diffrn_reflns_limit_l_min -30
_diffrn_reflns_number 34157
_diffrn_reflns_theta_full 71.65
_diffrn_reflns_theta_max 71.65
_diffrn_reflns_theta_min 3.55
_exptl_absorpt_coefficient_mu 0.630
_exptl_absorpt_correction_T_max 0.8897
_exptl_absorpt_correction_T_min 0.8144
_exptl_absorpt_correction_type none
_exptl_crystal_colour colorless
_exptl_crystal_density_diffrn 1.288
_exptl_crystal_density_method 'not measured'
_exptl_crystal_description prizm
_exptl_crystal_F_000 768
_exptl_crystal_size_max 0.34
_exptl_crystal_size_mid 0.30
_exptl_crystal_size_min 0.19
_refine_diff_density_max 0.706
_refine_diff_density_min -0.319
_refine_diff_density_rms 0.061
_refine_ls_extinction_method none
_refine_ls_goodness_of_fit_ref 1.086
_refine_ls_hydrogen_treatment mixed
_refine_ls_matrix_type full
_refine_ls_number_parameters 513
_refine_ls_number_reflns 7100
_refine_ls_number_restraints 0
_refine_ls_restrained_S_all 1.086
_refine_ls_R_factor_all 0.0699
_refine_ls_R_factor_gt 0.0558
_refine_ls_shift/su_max 0.001
_refine_ls_shift/su_mean 0.000
_refine_ls_structure_factor_coef Fsqd
_refine_ls_weighting_details 'calc w=1/[\s^2^(Fo^2^)+(0.0885P)^2^+0.2680P] where P=(Fo^2^+2Fc^2^)/3'
_refine_ls_weighting_scheme calc
_refine_ls_wR_factor_gt 0.1517
_refine_ls_wR_factor_ref 0.1647
_reflns_number_gt 5581
_reflns_number_total 7100
_reflns_threshold_expression >2sigma(I)
_cod_data_source_file c000747a.txt
_cod_data_source_block 11a(CCDC_752606)
_cod_original_sg_symbol_H-M P-1
_cod_database_code 7105515

loop_
_symmetry_equiv_pos_as_xyz
'x, y, z'
'-x, -y, -z'

loop_
_atom_site_label
_atom_site_type_symbol
_atom_site_fract_x
_atom_site_fract_y
_atom_site_fract_z
_atom_site_U_iso_or_equiv
_atom_site_adp_type
_atom_site_occupancy
_atom_site_symmetry_multiplicity
_atom_site_calc_flag
_atom_site_refinement_flags
_atom_site_disorder_assembly
_atom_site_disorder_group
O1 O 0.14157(15) 0.23051(15) 0.92229(5) 0.0401(3) Uani 1 1 d . . .
O2 O 0.76964(16) 0.85884(14) 0.57767(5) 0.0400(3) Uani 1 1 d . . .
C3 C 0.68220(19) 0.48584(19) 0.54810(6) 0.0272(4) Uani 1 1 d . . .
O4 O 0.07889(19) 0.27182(17) 0.82060(6) 0.0537(4) Uani 1 1 d . . .
C5 C 0.3554(2) 0.36852(19) 0.87587(6) 0.0297(4) Uani 1 1 d . . .
O3 O 0.72838(18) 0.92158(17) 0.67931(6) 0.0537(4) Uani 1 1 d . . .
C7 C 0.5144(2) 0.31764(18) 0.95193(6) 0.0270(4) Uani 1 1 d . . .
C8 C 0.5104(2) 0.39169(19) 0.89932(7) 0.0289(4) Uani 1 1 d . . .
C9 C 0.84591(19) 0.65823(19) 0.48264(7) 0.0286(4) Uani 1 1 d . . .
C10 C 0.6316(2) 0.64526(19) 0.62407(7) 0.0298(4) Uani 1 1 d . . .
C11 C 0.6084(2) 0.48977(19) 0.60057(7) 0.0293(4) Uani 1 1 d . . .
C12 C 0.3419(2) 0.15391(18) 1.01729(7) 0.0289(4) Uani 1 1 d . . .
C57 C 0.2769(2) 0.27010(19) 0.92279(7) 0.0295(4) Uani 1 1 d . . .
C58 C 0.6450(2) 0.33658(19) 0.52378(7) 0.0332(4) Uani 1 1 d . . .
H25 H 0.7402 0.2800 0.5130 0.040 Uiso 1 1 calc R . .
H26 H 0.5819 0.3545 0.4919 0.040 Uiso 1 1 calc R . .
C59 C 0.7299(2) 0.72317(19) 0.57733(7) 0.0299(4) Uani 1 1 d . . .
C60 C 0.75900(19) 0.61803(19) 0.53337(7) 0.0276(4) Uani 1 1 d . . .
C61 C 0.2588(2) -0.0030(2) 1.11499(7) 0.0407(5) Uani 1 1 d . . .
H7 H 0.2295 -0.0544 1.1482 0.049 Uiso 1 1 calc R . .
C62 C 0.3752(2) 0.6712(2) 0.67390(7) 0.0388(4) Uani 1 1 d . . .
H35 H 0.4108 0.5951 0.6990 0.047 Uiso 1 1 calc R . .
C63 C 0.4283(2) 0.1669(2) 1.06298(7) 0.0399(5) Uani 1 1 d . . .
H8 H 0.5170 0.2300 1.0610 0.048 Uiso 1 1 calc R . .
C20 C 1.0024(2) 0.7408(2) 0.38507(7) 0.0403(5) Uani 1 1 d . . .
H9 H 1.0537 0.7702 0.3519 0.048 Uiso 1 1 calc R . .
C21 C 0.3820(2) 0.24056(18) 0.96661(6) 0.0268(4) Uani 1 1 d . . .
C22 C 0.6632(2) 0.3550(2) 0.97620(7) 0.0340(4) Uani 1 1 d . . .
H29 H 0.7199 0.2599 0.9870 0.041 Uiso 1 1 calc R . .
H30 H 0.6452 0.4181 1.0080 0.041 Uiso 1 1 calc R . .
C23 C 0.4729(2) 0.72361(19) 0.63156(7) 0.0306(4) Uani 1 1 d . . .
C24 C 0.3292(2) 0.6250(2) 0.82607(7) 0.0392(4) Uani 1 1 d . . .
H36 H 0.4054 0.5893 0.8010 0.047 Uiso 1 1 calc R . .
C25 C 0.4181(2) 0.83613(19) 0.59576(7) 0.0327(4) Uani 1 1 d . . .
H37 H 0.4838 0.8741 0.5669 0.039 Uiso 1 1 calc R . .
C26 C 0.6416(2) 0.4673(2) 0.88674(7) 0.0366(4) Uani 1 1 d . . .
H31 H 0.6614 0.5262 0.8543 0.044 Uiso 1 1 calc R . .
C27 C 0.9427(2) 0.7855(2) 0.47817(7) 0.0346(4) Uani 1 1 d . . .
H10 H 0.9563 0.8451 0.5086 0.041 Uiso 1 1 calc R . .
C28 C 0.2690(2) 0.8940(2) 0.60150(8) 0.0409(5) Uani 1 1 d . . .
H38 H 0.2333 0.9707 0.5766 0.049 Uiso 1 1 calc R . .
C29 C 0.8327(2) 0.5717(2) 0.43700(7) 0.0399(5) Uani 1 1 d . . .
H11 H 0.7694 0.4832 0.4391 0.048 Uiso 1 1 calc R . .
C30 C 0.5330(2) 0.3590(2) 0.61329(7) 0.0362(4) Uani 1 1 d . . .
H32 H 0.4743 0.3394 0.6459 0.043 Uiso 1 1 calc R . .
C31 C 0.2764(2) 0.52743(19) 0.86845(7) 0.0306(4) Uani 1 1 d . . .
C32 C 0.1064(2) 0.7311(2) 0.89827(8) 0.0408(5) Uani 1 1 d . . .
H39 H 0.0295 0.7668 0.9231 0.049 Uiso 1 1 calc R . .
C33 C 0.1639(2) 0.5821(2) 0.90415(7) 0.0334(4) Uani 1 1 d . . .
H40 H 0.1258 0.5165 0.9330 0.040 Uiso 1 1 calc R . .
C34 C 0.4987(3) 0.2353(2) 0.79894(7) 0.0400(5) Uani 1 1 d . . .
H12 H 0.5922 0.2591 0.8149 0.048 Uiso 1 1 calc R . .
C35 C 0.2237(3) 0.2405(2) 0.79915(8) 0.0418(5) Uani 1 1 d . . .
C36 C 0.5537(2) 0.2469(2) 0.56904(8) 0.0385(4) Uani 1 1 d . . .
H27 H 0.4528 0.2147 0.5567 0.046 Uiso 1 1 calc R . .
H28 H 0.6119 0.1543 0.5814 0.046 Uiso 1 1 calc R . .
C37 C 0.2148(2) 0.0575(2) 1.02182(7) 0.0343(4) Uani 1 1 d . . .
H13 H 0.1551 0.0443 0.9913 0.041 Uiso 1 1 calc R . .
C38 C 0.7527(2) 0.4462(2) 0.93090(8) 0.0388(4) Uani 1 1 d . . .
H33 H 0.7850 0.5470 0.9433 0.047 Uiso 1 1 calc R . .
H34 H 0.8453 0.3879 0.9185 0.047 Uiso 1 1 calc R . .
C39 C 0.3590(2) 0.27914(19) 0.82379(7) 0.0340(4) Uani 1 1 d . . .
C40 C 0.7210(2) 0.6409(2) 0.67619(7) 0.0340(4) Uani 1 1 d . . .
C41 C 0.7651(2) 0.5017(2) 0.70113(7) 0.0403(5) Uani 1 1 d . . .
H14 H 0.7416 0.4082 0.6851 0.048 Uiso 1 1 calc R . .
C42 C 0.2712(3) 0.7738(2) 0.82024(8) 0.0447(5) Uani 1 1 d . . .
H41 H 0.3079 0.8394 0.7911 0.054 Uiso 1 1 calc R . .
C43 C 0.2259(2) 0.7293(2) 0.67976(8) 0.0443(5) Uani 1 1 d . . .
H42 H 0.1602 0.6927 0.7089 0.053 Uiso 1 1 calc R . .
C44 C 0.7592(2) 0.7769(2) 0.70078(8) 0.0427(5) Uani 1 1 d . . .
C45 C 0.1740(2) -0.0197(2) 1.07020(8) 0.0392(4) Uani 1 1 d . . .
H15 H 0.0867 -0.0847 1.0724 0.047 Uiso 1 1 calc R . .
C46 C 0.3694(3) 0.1237(2) 0.72729(8) 0.0549(6) Uani 1 1 d . . .
H16 H 0.3726 0.0717 0.6945 0.066 Uiso 1 1 calc R . .
C47 C 1.0194(2) 0.8258(2) 0.42973(8) 0.0392(4) Uani 1 1 d . . .
H17 H 1.0844 0.9131 0.4274 0.047 Uiso 1 1 calc R . .
C48 C 0.2308(3) 0.1651(2) 0.75085(8) 0.0531(6) Uani 1 1 d . . .
H18 H 0.1381 0.1423 0.7341 0.064 Uiso 1 1 calc R . .
C49 C 0.1604(3) 0.8277(2) 0.85645(8) 0.0440(5) Uani 1 1 d . . .
H43 H 0.1219 0.9302 0.8526 0.053 Uiso 1 1 calc R . .
C50 C 0.5041(3) 0.1574(2) 0.75117(8) 0.0500(6) Uani 1 1 d . . .
H19 H 0.6004 0.1277 0.7351 0.060 Uiso 1 1 calc R . .
C51 C 0.8759(2) 0.6304(3) 0.77263(8) 0.0560(6) Uani 1 1 d . . .
H20 H 0.9277 0.6270 0.8055 0.067 Uiso 1 1 calc R . .
C52 C 0.8423(2) 0.4955(3) 0.74871(8) 0.0496(5) Uani 1 1 d . . .
H21 H 0.8717 0.3990 0.7647 0.060 Uiso 1 1 calc R . .
C53 C 0.3870(3) 0.0895(2) 1.11093(8) 0.0477(5) Uani 1 1 d . . .
H22 H 0.4473 0.1001 1.1414 0.057 Uiso 1 1 calc R . .
C54 C 0.9101(3) 0.6126(3) 0.38903(8) 0.0476(5) Uani 1 1 d . . .
H23 H 0.8996 0.5521 0.3586 0.057 Uiso 1 1 calc R . .
C55 C 0.8344(2) 0.7702(3) 0.74888(8) 0.0534(6) Uani 1 1 d . . .
H24 H 0.8574 0.8629 0.7656 0.064 Uiso 1 1 calc R . .
C56 C 0.1724(2) 0.8400(2) 0.64348(8) 0.0436(5) Uani 1 1 d . . .
H44 H 0.0700 0.8788 0.6473 0.052 Uiso 1 1 calc R . .
H46 H 0.090(4) 0.277(3) 0.8661(13) 0.100(10) Uiso 1 1 d . . .
H45 H 0.717(4) 0.907(4) 0.6329(15) 0.119(12) Uiso 1 1 d . . .

loop_
_atom_site_aniso_label
_atom_site_aniso_U_11
_atom_site_aniso_U_22
_atom_site_aniso_U_33
_atom_site_aniso_U_23
_atom_site_aniso_U_13
_atom_site_aniso_U_12
O1 0.0327(8) 0.0421(7) 0.0460(8) 0.0079(6) -0.0124(6) -0.0119(6)
O2 0.0432(8) 0.0311(7) 0.0460(7) -0.0110(5) 0.0069(6) -0.0118(6)
C3 0.0231(9) 0.0269(8) 0.0321(8) -0.0016(6) -0.0080(7) 0.0012(7)
O4 0.0557(10) 0.0535(9) 0.0538(9) 0.0007(7) -0.0243(8) -0.0082(7)
C5 0.0320(10) 0.0299(8) 0.0275(8) -0.0014(7) -0.0045(7) -0.0031(7)
O3 0.0549(10) 0.0527(9) 0.0555(9) -0.0236(7) -0.0007(7) -0.0074(7)
C7 0.0272(9) 0.0237(8) 0.0306(8) -0.0058(6) -0.0031(7) 0.0014(7)
C8 0.0282(9) 0.0284(8) 0.0305(8) -0.0047(6) -0.0020(7) 0.0013(7)
C9 0.0242(9) 0.0315(8) 0.0305(8) -0.0005(7) -0.0056(7) 0.0020(7)
C10 0.0291(10) 0.0314(9) 0.0295(8) -0.0035(7) -0.0044(7) -0.0042(7)
C11 0.0282(10) 0.0292(8) 0.0308(8) 0.0005(7) -0.0069(7) -0.0003(7)
C12 0.0335(10) 0.0231(8) 0.0303(8) -0.0035(6) -0.0025(7) 0.0009(7)
C57 0.0295(10) 0.0260(8) 0.0335(9) -0.0023(6) -0.0054(7) -0.0057(7)
C58 0.0350(10) 0.0271(8) 0.0388(9) -0.0053(7) -0.0115(8) 0.0001(7)
C59 0.0268(9) 0.0302(9) 0.0333(9) -0.0042(7) -0.0037(7) -0.0043(7)
C60 0.0247(9) 0.0288(8) 0.0300(8) -0.0031(7) -0.0070(7) 0.0007(7)
C61 0.0507(13) 0.0366(10) 0.0337(10) 0.0040(8) 0.0034(9) 0.0047(9)
C62 0.0357(11) 0.0447(11) 0.0357(9) -0.0024(8) 0.0021(8) -0.0024(8)
C63 0.0455(12) 0.0387(10) 0.0361(10) 0.0021(8) -0.0093(8) -0.0093(9)
C20 0.0347(11) 0.0510(11) 0.0341(10) 0.0044(8) 0.0034(8) 0.0043(9)
C21 0.0284(9) 0.0235(8) 0.0292(8) -0.0055(6) -0.0043(7) 0.0008(7)
C22 0.0287(10) 0.0347(9) 0.0397(10) -0.0087(7) -0.0076(7) 0.0009(7)
C23 0.0292(10) 0.0310(9) 0.0326(9) -0.0089(7) -0.0038(7) -0.0036(7)
C24 0.0472(12) 0.0350(10) 0.0353(9) 0.0031(7) -0.0030(8) -0.0040(9)
C25 0.0337(10) 0.0303(9) 0.0347(9) -0.0065(7) -0.0031(7) -0.0029(7)
C26 0.0339(11) 0.0367(10) 0.0388(10) -0.0021(8) 0.0034(8) -0.0050(8)
C27 0.0328(10) 0.0344(9) 0.0367(9) -0.0029(7) -0.0013(8) -0.0027(8)
C28 0.0393(11) 0.0367(10) 0.0478(11) -0.0097(8) -0.0074(9) 0.0021(8)
C29 0.0386(11) 0.0459(11) 0.0357(9) -0.0079(8) 0.0002(8) -0.0096(9)
C30 0.0363(11) 0.0331(9) 0.0388(10) 0.0056(7) -0.0034(8) -0.0043(8)
C31 0.0316(10) 0.0297(9) 0.0315(8) -0.0025(7) -0.0104(7) -0.0041(7)
C32 0.0381(11) 0.0375(10) 0.0481(11) -0.0067(8) -0.0110(9) 0.0015(8)
C33 0.0313(10) 0.0346(9) 0.0351(9) -0.0030(7) -0.0085(7) -0.0038(8)
C34 0.0569(13) 0.0297(9) 0.0332(9) -0.0015(7) 0.0001(9) -0.0014(9)
C35 0.0519(13) 0.0386(10) 0.0355(10) 0.0024(8) -0.0114(9) -0.0065(9)
C36 0.0391(11) 0.0276(9) 0.0495(11) -0.0007(8) -0.0078(9) -0.0035(8)
C37 0.0344(11) 0.0323(9) 0.0364(9) -0.0001(7) -0.0044(8) -0.0025(8)
C38 0.0273(10) 0.0395(10) 0.0501(11) -0.0071(8) -0.0010(8) -0.0032(8)
C39 0.0475(12) 0.0275(8) 0.0274(8) -0.0009(7) -0.0065(8) -0.0032(8)
C40 0.0255(10) 0.0485(11) 0.0283(8) -0.0048(7) -0.0013(7) -0.0040(8)
C41 0.0293(10) 0.0569(12) 0.0348(10) 0.0005(8) -0.0026(8) -0.0013(9)
C42 0.0550(14) 0.0352(10) 0.0441(11) 0.0056(8) -0.0110(9) -0.0076(9)
C43 0.0359(11) 0.0530(12) 0.0442(11) -0.0096(9) 0.0050(9) -0.0082(9)
C44 0.0371(11) 0.0548(12) 0.0370(10) -0.0125(9) 0.0005(8) -0.0075(9)
C45 0.0379(11) 0.0331(9) 0.0455(11) 0.0049(8) 0.0036(8) -0.0012(8)
C46 0.102(2) 0.0331(10) 0.0303(10) -0.0026(8) -0.0029(11) -0.0188(12)
C47 0.0330(11) 0.0373(10) 0.0465(11) 0.0040(8) 0.0037(8) -0.0010(8)
C48 0.0831(18) 0.0401(11) 0.0377(11) 0.0010(8) -0.0196(11) -0.0187(11)
C49 0.0495(13) 0.0293(9) 0.0547(12) -0.0017(8) -0.0195(10) -0.0003(8)
C50 0.0815(17) 0.0316(10) 0.0363(10) -0.0047(8) 0.0086(10) -0.0040(10)
C51 0.0326(12) 0.105(2) 0.0306(10) -0.0022(11) -0.0045(8) -0.0196(12)
C52 0.0327(11) 0.0800(16) 0.0356(10) 0.0096(10) -0.0061(8) -0.0039(11)
C53 0.0599(14) 0.0510(12) 0.0327(10) 0.0024(8) -0.0118(9) -0.0072(10)
C54 0.0497(13) 0.0614(13) 0.0324(10) -0.0093(9) 0.0003(9) -0.0073(10)
C55 0.0400(13) 0.0837(17) 0.0385(11) -0.0191(11) -0.0001(9) -0.0217(12)
C56 0.0287(10) 0.0483(11) 0.0554(12) -0.0176(9) -0.0032(9) 0.0001(9)

loop_
_atom_type_symbol
_atom_type_description
_atom_type_scat_dispersion_real
_atom_type_scat_dispersion_imag
_atom_type_scat_source
C C 0.0181 0.0091 'International Tables Vol C Tables 4.2.6.8 and 6.1.1.4'
H H 0.0000 0.0000 'International Tables Vol C Tables 4.2.6.8 and 6.1.1.4'
O O 0.0492 0.0322 'International Tables Vol C Tables 4.2.6.8 and 6.1.1.4'

loop_
_geom_angle_atom_site_label_1
_geom_angle_atom_site_label_2
_geom_angle_atom_site_label_3
_geom_angle
_geom_angle_site_symmetry_1
_geom_angle_site_symmetry_3
_geom_angle_publ_flag
C60 C3 C11 113.08(15) . . ?
C60 C3 C58 138.01(16) . . ?
C11 C3 C58 108.83(15) . . ?
C35 O4 H46 106.7(16) . . ?
C8 C5 C39 115.24(15) . . ?
C8 C5 C31 108.20(13) . . ?
C39 C5 C31 111.73(13) . . ?
C8 C5 C57 99.43(13) . . ?
C39 C5 C57 109.99(13) . . ?
C31 C5 C57 111.68(14) . . ?
C44 O3 H45 106.0(17) . . ?
C21 C7 C8 113.01(15) . . ?
C21 C7 C22 138.08(16) . . ?
C8 C7 C22 108.83(15) . . ?
C26 C8 C7 111.09(16) . . ?
C26 C8 C5 138.74(16) . . ?
C7 C8 C5 110.05(15) . . ?
C27 C9 C29 117.51(16) . . ?
C27 C9 C60 121.16(15) . . ?
C29 C9 C60 121.32(16) . . ?
C11 C10 C23 108.07(14) . . ?
C11 C10 C40 114.97(14) . . ?
C23 C10 C40 111.82(13) . . ?
C11 C10 C59 99.37(13) . . ?
C23 C10 C59 111.93(14) . . ?
C40 C10 C59 110.09(14) . . ?
C30 C11 C3 111.27(16) . . ?
C30 C11 C10 138.60(17) . . ?
C3 C11 C10 110.01(14) . . ?
C37 C12 C63 117.36(16) . . ?
C37 C12 C21 121.18(15) . . ?
C63 C12 C21 121.45(16) . . ?
O1 C57 C21 126.46(16) . . ?
O1 C57 C5 122.24(15) . . ?
C21 C57 C5 111.23(14) . . ?
C3 C58 C36 104.10(14) . . ?
C3 C58 H25 110.9 . . ?
C36 C58 H25 110.9 . . ?
C3 C58 H26 110.9 . . ?
C36 C58 H26 110.9 . . ?
H25 C58 H26 109.0 . . ?
O2 C59 C60 126.27(16) . . ?
O2 C59 C10 122.35(15) . . ?
C60 C59 C10 111.29(14) . . ?
C3 C60 C59 106.16(15) . . ?
C3 C60 C9 129.01(15) . . ?
C59 C60 C9 124.70(14) . . ?
C45 C61 C53 119.05(18) . . ?
C45 C61 H7 120.5 . . ?
C53 C61 H7 120.5 . . ?
C23 C62 C43 120.61(19) . . ?
C23 C62 H35 119.7 . . ?
C43 C62 H35 119.7 . . ?
C53 C63 C12 121.19(18) . . ?
C53 C63 H8 119.4 . . ?
C12 C63 H8 119.4 . . ?
C54 C20 C47 119.33(17) . . ?
C54 C20 H9 120.3 . . ?
C47 C20 H9 120.3 . . ?
C7 C21 C57 106.19(14) . . ?
C7 C21 C12 128.94(16) . . ?
C57 C21 C12 124.72(15) . . ?
C7 C22 C38 104.03(14) . . ?
C7 C22 H29 111.0 . . ?
C38 C22 H29 111.0 . . ?
C7 C22 H30 111.0 . . ?
C38 C22 H30 111.0 . . ?
H29 C22 H30 109.0 . . ?
C25 C23 C62 118.35(17) . . ?
C25 C23 C10 123.07(16) . . ?
C62 C23 C10 118.40(16) . . ?
C42 C24 C31 120.44(19) . . ?
C42 C24 H36 119.8 . . ?
C31 C24 H36 119.8 . . ?
C28 C25 C23 121.09(18) . . ?
C28 C25 H37 119.5 . . ?
C23 C25 H37 119.5 . . ?
C8 C26 C38 110.81(16) . . ?
C8 C26 H31 124.6 . . ?
C38 C26 H31 124.6 . . ?
C47 C27 C9 120.74(17) . . ?
C47 C27 H10 119.6 . . ?
C9 C27 H10 119.6 . . ?
C56 C28 C25 120.04(19) . . ?
C56 C28 H38 120.0 . . ?
C25 C28 H38 120.0 . . ?
C54 C29 C9 121.23(18) . . ?
C54 C29 H11 119.4 . . ?
C9 C29 H11 119.4 . . ?
C11 C30 C36 110.91(16) . . ?
C11 C30 H32 124.5 . . ?
C36 C30 H32 124.5 . . ?
C33 C31 C24 118.51(17) . . ?
C33 C31 C5 123.21(15) . . ?
C24 C31 C5 118.09(16) . . ?
C49 C32 C33 120.26(19) . . ?
C49 C32 H39 119.9 . . ?
C33 C32 H39 119.9 . . ?
C32 C33 C31 120.90(18) . . ?
C32 C33 H40 119.5 . . ?
C31 C33 H40 119.5 . . ?
C39 C34 C50 121.5(2) . . ?
C39 C34 H12 119.2 . . ?
C50 C34 H12 119.2 . . ?
O4 C35 C48 116.4(2) . . ?
O4 C35 C39 123.13(17) . . ?
C48 C35 C39 120.5(2) . . ?
C30 C36 C58 104.57(14) . . ?
C30 C36 H27 110.8 . . ?
C58 C36 H27 110.8 . . ?
C30 C36 H28 110.8 . . ?
C58 C36 H28 110.8 . . ?
H27 C36 H28 108.9 . . ?
C45 C37 C12 121.04(17) . . ?
C45 C37 H13 119.5 . . ?
C12 C37 H13 119.5 . . ?
C26 C38 C22 104.91(15) . . ?
C26 C38 H33 110.8 . . ?
C22 C38 H33 110.8 . . ?
C26 C38 H34 110.8 . . ?
C22 C38 H34 110.8 . . ?
H33 C38 H34 108.8 . . ?
C34 C39 C35 117.41(17) . . ?
C34 C39 C5 120.76(17) . . ?
C35 C39 C5 121.82(17) . . ?
C41 C40 C44 117.42(18) . . ?
C41 C40 C10 121.24(16) . . ?
C44 C40 C10 121.33(17) . . ?
C52 C41 C40 122.0(2) . . ?
C52 C41 H14 119.0 . . ?
C40 C41 H14 119.0 . . ?
C49 C42 C24 120.55(19) . . ?
C49 C42 H41 119.7 . . ?
C24 C42 H41 119.7 . . ?
C56 C43 C62 120.37(19) . . ?
C56 C43 H42 119.8 . . ?
C62 C43 H42 119.8 . . ?
O3 C44 C55 116.18(19) . . ?
O3 C44 C40 123.40(18) . . ?
C55 C44 C40 120.4(2) . . ?
C61 C45 C37 120.68(18) . . ?
C61 C45 H15 119.7 . . ?
C37 C45 H15 119.7 . . ?
C48 C46 C50 119.90(19) . . ?
C48 C46 H16 120.1 . . ?
C50 C46 H16 120.1 . . ?
C20 C47 C27 120.76(18) . . ?
C20 C47 H17 119.6 . . ?
C27 C47 H17 119.6 . . ?
C46 C48 C35 120.8(2) . . ?
C46 C48 H18 119.6 . . ?
C35 C48 H18 119.6 . . ?
C32 C49 C42 119.33(19) . . ?
C32 C49 H43 120.3 . . ?
C42 C49 H43 120.3 . . ?
C46 C50 C34 119.8(2) . . ?
C46 C50 H19 120.1 . . ?
C34 C50 H19 120.1 . . ?
C52 C51 C55 120.0(2) . . ?
C52 C51 H20 120.0 . . ?
C55 C51 H20 120.0 . . ?
C51 C52 C41 119.5(2) . . ?
C51 C52 H21 120.2 . . ?
C41 C52 H21 120.2 . . ?
C63 C53 C61 120.65(19) . . ?
C63 C53 H22 119.7 . . ?
C61 C53 H22 119.7 . . ?
C20 C54 C29 120.40(18) . . ?
C20 C54 H23 119.8 . . ?
C29 C54 H23 119.8 . . ?
C51 C55 C44 120.6(2) . . ?
C51 C55 H24 119.7 . . ?
C44 C55 H24 119.7 . . ?
C43 C56 C28 119.53(19) . . ?
C43 C56 H44 120.2 . . ?
C28 C56 H44 120.2 . . ?

loop_
_geom_bond_atom_site_label_1
_geom_bond_atom_site_label_2
_geom_bond_distance
_geom_bond_site_symmetry_2
_geom_bond_publ_flag
O1 C57 1.231(2) . ?
O2 C59 1.234(2) . ?
C3 C60 1.365(2) . ?
C3 C11 1.434(2) . ?
C3 C58 1.500(2) . ?
O4 C35 1.375(3) . ?
O4 H46 1.15(3) . ?
C5 C8 1.511(2) . ?
C5 C39 1.540(2) . ?
C5 C31 1.542(2) . ?
C5 C57 1.557(2) . ?
O3 C44 1.373(3) . ?
O3 H45 1.18(4) . ?
C7 C21 1.367(2) . ?
C7 C8 1.437(2) . ?
C7 C22 1.496(2) . ?
C8 C26 1.342(2) . ?
C9 C27 1.397(2) . ?
C9 C29 1.400(2) . ?
C9 C60 1.476(2) . ?
C10 C11 1.515(2) . ?
C10 C23 1.538(2) . ?
C10 C40 1.541(2) . ?
C10 C59 1.551(2) . ?
C11 C30 1.339(2) . ?
C12 C37 1.393(2) . ?
C12 C63 1.401(2) . ?
C12 C21 1.474(2) . ?
C57 C21 1.466(2) . ?
C58 C36 1.540(3) . ?
C58 H25 0.9900 . ?
C58 H26 0.9900 . ?
C59 C60 1.468(2) . ?
C61 C45 1.378(3) . ?
C61 C53 1.380(3) . ?
C61 H7 0.9500 . ?
C62 C23 1.391(2) . ?
C62 C43 1.390(3) . ?
C62 H35 0.9500 . ?
C63 C53 1.382(3) . ?
C63 H8 0.9500 . ?
C20 C54 1.380(3) . ?
C20 C47 1.377(3) . ?
C20 H9 0.9500 . ?
C22 C38 1.540(3) . ?
C22 H29 0.9900 . ?
C22 H30 0.9900 . ?
C23 C25 1.389(3) . ?
C24 C42 1.386(3) . ?
C24 C31 1.392(2) . ?
C24 H36 0.9500 . ?
C25 C28 1.388(3) . ?
C25 H37 0.9500 . ?
C26 C38 1.499(3) . ?
C26 H31 0.9500 . ?
C27 C47 1.388(2) . ?
C27 H10 0.9500 . ?
C28 C56 1.383(3) . ?
C28 H38 0.9500 . ?
C29 C54 1.382(3) . ?
C29 H11 0.9500 . ?
C30 C36 1.506(3) . ?
C30 H32 0.9500 . ?
C31 C33 1.386(3) . ?
C32 C49 1.380(3) . ?
C32 C33 1.386(3) . ?
C32 H39 0.9500 . ?
C33 H40 0.9500 . ?
C34 C39 1.395(3) . ?
C34 C50 1.394(3) . ?
C34 H12 0.9500 . ?
C35 C48 1.394(3) . ?
C35 C39 1.401(3) . ?
C36 H27 0.9900 . ?
C36 H28 0.9900 . ?
C37 C45 1.389(2) . ?
C37 H13 0.9500 . ?
C38 H33 0.9900 . ?
C38 H34 0.9900 . ?
C40 C41 1.393(3) . ?
C40 C44 1.405(3) . ?
C41 C52 1.386(3) . ?
C41 H14 0.9500 . ?
C42 C49 1.382(3) . ?
C42 H41 0.9500 . ?
C43 C56 1.382(3) . ?
C43 H42 0.9500 . ?
C44 C55 1.389(3) . ?
C45 H15 0.9500 . ?
C46 C48 1.368(4) . ?
C46 C50 1.377(3) . ?
C46 H16 0.9500 . ?
C47 H17 0.9500 . ?
C48 H18 0.9500 . ?
C49 H43 0.9500 . ?
C50 H19 0.9500 . ?
C51 C52 1.378(3) . ?
C51 C55 1.380(4) . ?
C51 H20 0.9500 . ?
C52 H21 0.9500 . ?
C53 H22 0.9500 . ?
C54 H23 0.9500 . ?
C55 H24 0.9500 . ?
C56 H44 0.9500 . ?

loop_
_geom_torsion_atom_site_label_1
_geom_torsion_atom_site_label_2
_geom_torsion_atom_site_label_3
_geom_torsion_atom_site_label_4
_geom_torsion
_geom_torsion_site_symmetry_1
_geom_torsion_site_symmetry_2
_geom_torsion_site_symmetry_3
_geom_torsion_site_symmetry_4
_geom_torsion_publ_flag
C21 C7 C8 C26 179.31(15) . . . . ?
C22 C7 C8 C26 2.1(2) . . . . ?
C21 C7 C8 C5 2.53(19) . . . . ?
C22 C7 C8 C5 -174.69(13) . . . . ?
C39 C5 C8 C26 66.4(3) . . . . ?
C31 C5 C8 C26 -59.4(3) . . . . ?
C57 C5 C8 C26 -176.1(2) . . . . ?
C39 C5 C8 C7 -118.11(15) . . . . ?
C31 C5 C8 C7 116.03(15) . . . . ?
C57 C5 C8 C7 -0.64(16) . . . . ?
C60 C3 C11 C30 179.32(16) . . . . ?
C58 C3 C11 C30 2.1(2) . . . . ?
C60 C3 C11 C10 2.5(2) . . . . ?
C58 C3 C11 C10 -174.77(14) . . . . ?
C23 C10 C11 C30 -59.4(3) . . . . ?
C40 C10 C11 C30 66.2(3) . . . . ?
C59 C10 C11 C30 -176.3(2) . . . . ?
C23 C10 C11 C3 116.15(15) . . . . ?
C40 C10 C11 C3 -118.18(16) . . . . ?
C59 C10 C11 C3 -0.73(18) . . . . ?
C8 C5 C57 O1 175.90(16) . . . . ?
C39 C5 C57 O1 -62.7(2) . . . . ?
C31 C5 C57 O1 61.9(2) . . . . ?
C8 C5 C57 C21 -1.26(17) . . . . ?
C39 C5 C57 C21 120.09(15) . . . . ?
C31 C5 C57 C21 -115.26(15) . . . . ?
C60 C3 C58 C36 179.0(2) . . . . ?
C11 C3 C58 C36 -4.81(18) . . . . ?
C11 C10 C59 O2 175.80(17) . . . . ?
C23 C10 C59 O2 61.9(2) . . . . ?
C40 C10 C59 O2 -63.1(2) . . . . ?
C11 C10 C59 C60 -1.03(18) . . . . ?
C23 C10 C59 C60 -114.95(15) . . . . ?
C40 C10 C59 C60 120.03(16) . . . . ?
C11 C3 C60 C59 -3.0(2) . . . . ?
C58 C3 C60 C59 173.06(19) . . . . ?
C11 C3 C60 C9 -178.91(16) . . . . ?
C58 C3 C60 C9 -2.8(3) . . . . ?
O2 C59 C60 C3 -174.20(18) . . . . ?
C10 C59 C60 C3 2.48(19) . . . . ?
O2 C59 C60 C9 1.9(3) . . . . ?
C10 C59 C60 C9 178.61(15) . . . . ?
C27 C9 C60 C3 -167.14(18) . . . . ?
C29 C9 C60 C3 13.8(3) . . . . ?
C27 C9 C60 C59 17.6(3) . . . . ?
C29 C9 C60 C59 -161.40(18) . . . . ?
C37 C12 C63 C53 -1.4(3) . . . . ?
C21 C12 C63 C53 177.70(18) . . . . ?
C8 C7 C21 C57 -3.23(18) . . . . ?
C22 C7 C21 C57 172.83(19) . . . . ?
C8 C7 C21 C12 -178.81(15) . . . . ?
C22 C7 C21 C12 -2.7(3) . . . . ?
O1 C57 C21 C7 -174.25(17) . . . . ?
C5 C57 C21 C7 2.77(18) . . . . ?
O1 C57 C21 C12 1.6(3) . . . . ?
C5 C57 C21 C12 178.58(14) . . . . ?
C37 C12 C21 C7 -167.35(17) . . . . ?
C63 C12 C21 C7 13.6(3) . . . . ?
C37 C12 C21 C57 17.8(2) . . . . ?
C63 C12 C21 C57 -161.23(17) . . . . ?
C21 C7 C22 C38 178.95(19) . . . . ?
C8 C7 C22 C38 -4.88(18) . . . . ?
C43 C62 C23 C25 0.6(3) . . . . ?
C43 C62 C23 C10 -174.61(16) . . . . ?
C11 C10 C23 C25 -100.07(18) . . . . ?
C40 C10 C23 C25 132.41(17) . . . . ?
C59 C10 C23 C25 8.4(2) . . . . ?
C11 C10 C23 C62 74.92(18) . . . . ?
C40 C10 C23 C62 -52.6(2) . . . . ?
C59 C10 C23 C62 -176.65(15) . . . . ?
C62 C23 C25 C28 -0.8(2) . . . . ?
C10 C23 C25 C28 174.24(16) . . . . ?
C7 C8 C26 C38 1.8(2) . . . . ?
C5 C8 C26 C38 177.25(19) . . . . ?
C29 C9 C27 C47 1.6(3) . . . . ?
C60 C9 C27 C47 -177.52(16) . . . . ?
C23 C25 C28 C56 0.2(3) . . . . ?
C27 C9 C29 C54 -1.3(3) . . . . ?
C60 C9 C29 C54 177.76(18) . . . . ?
C3 C11 C30 C36 1.7(2) . . . . ?
C10 C11 C30 C36 177.3(2) . . . . ?
C42 C24 C31 C33 0.6(3) . . . . ?
C42 C24 C31 C5 -174.55(17) . . . . ?
C8 C5 C31 C33 -100.05(19) . . . . ?
C39 C5 C31 C33 132.06(17) . . . . ?
C57 C5 C31 C33 8.4(2) . . . . ?
C8 C5 C31 C24 74.90(18) . . . . ?
C39 C5 C31 C24 -53.0(2) . . . . ?
C57 C5 C31 C24 -176.67(15) . . . . ?
C49 C32 C33 C31 0.1(3) . . . . ?
C24 C31 C33 C32 -0.8(3) . . . . ?
C5 C31 C33 C32 174.16(16) . . . . ?
C11 C30 C36 C58 -4.7(2) . . . . ?
C3 C58 C36 C30 5.54(18) . . . . ?
C63 C12 C37 C45 1.4(3) . . . . ?
C21 C12 C37 C45 -177.64(16) . . . . ?
C8 C26 C38 C22 -4.8(2) . . . . ?
C7 C22 C38 C26 5.68(18) . . . . ?
C50 C34 C39 C35 0.6(3) . . . . ?
C50 C34 C39 C5 -178.55(16) . . . . ?
O4 C35 C39 C34 177.45(17) . . . . ?
C48 C35 C39 C34 -1.8(3) . . . . ?
O4 C35 C39 C5 -3.4(3) . . . . ?
C48 C35 C39 C5 177.34(16) . . . . ?
C8 C5 C39 C34 -4.8(2) . . . . ?
C31 C5 C39 C34 119.19(18) . . . . ?
C57 C5 C39 C34 -116.18(18) . . . . ?
C8 C5 C39 C35 176.05(16) . . . . ?
C31 C5 C39 C35 -59.9(2) . . . . ?
C57 C5 C39 C35 64.7(2) . . . . ?
C11 C10 C40 C41 -4.7(2) . . . . ?
C23 C10 C40 C41 118.98(18) . . . . ?
C59 C10 C40 C41 -115.94(18) . . . . ?
C11 C10 C40 C44 176.17(16) . . . . ?
C23 C10 C40 C44 -60.1(2) . . . . ?
C59 C10 C40 C44 65.0(2) . . . . ?
C44 C40 C41 C52 0.7(3) . . . . ?
C10 C40 C41 C52 -178.41(17) . . . . ?
C31 C24 C42 C49 0.1(3) . . . . ?
C23 C62 C43 C56 0.1(3) . . . . ?
C41 C40 C44 O3 177.20(17) . . . . ?
C10 C40 C44 O3 -3.7(3) . . . . ?
C41 C40 C44 C55 -1.7(3) . . . . ?
C10 C40 C44 C55 177.40(17) . . . . ?
C53 C61 C45 C37 -1.2(3) . . . . ?
C12 C37 C45 C61 -0.2(3) . . . . ?
C54 C20 C47 C27 -1.2(3) . . . . ?
C9 C27 C47 C20 -0.3(3) . . . . ?
C50 C46 C48 C35 -0.5(3) . . . . ?
O4 C35 C48 C46 -177.52(18) . . . . ?
C39 C35 C48 C46 1.8(3) . . . . ?
C33 C32 C49 C42 0.7(3) . . . . ?
C24 C42 C49 C32 -0.8(3) . . . . ?
C48 C46 C50 C34 -0.7(3) . . . . ?
C39 C34 C50 C46 0.7(3) . . . . ?
C55 C51 C52 C41 -0.7(3) . . . . ?
C40 C41 C52 C51 0.5(3) . . . . ?
C12 C63 C53 C61 0.0(3) . . . . ?
C45 C61 C53 C63 1.2(3) . . . . ?
C47 C20 C54 C29 1.4(3) . . . . ?
C9 C29 C54 C20 -0.1(3) . . . . ?
C52 C51 C55 C44 -0.3(3) . . . . ?
O3 C44 C55 C51 -177.46(19) . . . . ?
C40 C44 C55 C51 1.5(3) . . . . ?
C62 C43 C56 C28 -0.7(3) . . . . ?
C25 C28 C56 C43 0.5(3) . . . . ?
